data_4502390
loop_
_publ_author_name
'Kobayashi, Yuka'
'Maeda, Jin'
'Ando, Tetsuo'
'Saigo, Kazuhiko'

_publ_section_title
;
 Halogen-Bonding Interaction Stabilizing Cluster-type Diastereomeric Salt
 Crystals
;
_journal_issue 2
_journal_name_full 'Crystal Growth &amp; Design'
_journal_page_first 685
_journal_paper_doi 10.1021/cg9010967
_journal_volume 10
_journal_year 2010
_chemical_absolute_configuration rm
_chemical_formula_moiety 'C16 H20 Cl F N O2 P S '
_chemical_formula_sum 'C16 H20 Cl F N O2 P S'
_chemical_formula_weight 375.82
_chemical_name_common
;
(S)-1-(p-fluorophenyl)ethylammonium_(Rp)-O-ethyl(p-chlorophenyl)phosphonothioate
;
_space_group_IT_number 4
_symmetry_cell_setting monoclinic
_symmetry_Int_Tables_number 4
_symmetry_space_group_name_Hall 'P 2yb'
_symmetry_space_group_name_H-M 'P 1 21 1'
_cell_angle_alpha 90
_cell_angle_beta 106.645(2)
_cell_angle_gamma 90
_cell_formula_units_Z 8
_cell_length_a 13.209(5)
_cell_length_b 21.994(8)
_cell_length_c 13.600(5)
_cell_measurement_reflns_used 8932
_cell_measurement_temperature 103.1
_cell_measurement_theta_max 31.0
_cell_measurement_theta_min 1.8
_cell_volume 3785(2)
_computing_cell_refinement CrystalClear
_computing_data_collection CrystalClear
_computing_data_reduction CrystalStructure
_computing_publication_material 'CrystalStructure 3.6.0'
_computing_structure_refinement CRYSTALS
_computing_structure_solution SIR92
_diffrn_detector_area_resol_mean 7.31
_diffrn_measured_fraction_theta_full 0.8775
_diffrn_measured_fraction_theta_max 0.8775
_diffrn_measurement_device_type 'Rigaku Mercury'
_diffrn_measurement_method \w
_diffrn_radiation_type 'Mo K\a'
_diffrn_radiation_wavelength 0.7107
_diffrn_reflns_av_R_equivalents 0.046
_diffrn_reflns_limit_h_max 18
_diffrn_reflns_limit_h_min -14
_diffrn_reflns_limit_k_max 31
_diffrn_reflns_limit_k_min -31
_diffrn_reflns_limit_l_max 16
_diffrn_reflns_limit_l_min -19
_diffrn_reflns_number 32915
_diffrn_reflns_theta_full 30.92
_diffrn_reflns_theta_max 30.92
_exptl_absorpt_coefficient_mu 0.412
_exptl_absorpt_correction_type none
_exptl_crystal_colour colorless
_exptl_crystal_density_diffrn 1.319
_exptl_crystal_density_method 'not measured'
_exptl_crystal_description prism
_exptl_crystal_F_000 1568.00
_exptl_crystal_size_max 0.60
_exptl_crystal_size_mid 0.60
_exptl_crystal_size_min 0.30
_refine_diff_density_max 1.39
_refine_diff_density_min -1.50
_refine_ls_extinction_method none
_refine_ls_goodness_of_fit_ref 0.857
_refine_ls_hydrogen_treatment noref
_refine_ls_number_parameters 909
_refine_ls_number_reflns 23629
_refine_ls_R_factor_gt 0.0490
_refine_ls_shift/su_max 0.0050
_refine_ls_structure_factor_coef F
_refine_ls_weighting_details 'w = 1/[0.0010Fo^2^ + 3.0000\s(Fo^2^) + 0.5000]'
_refine_ls_weighting_scheme calc
_refine_ls_wR_factor_ref 0.0610
_reflns_number_gt 23629
_reflns_number_total 32915
_reflns_threshold_expression F^2^>2.0\s(F^2^)
_cod_data_source_file cg9010967_si_005.cif
_cod_data_source_block '__(Rp)-1_(S)-2a'
_cod_original_cell_volume 3785.5(23)
_cod_original_formula_sum 'C16 H20 Cl F N O2 P S '
_cod_database_code 4502390

loop_
_symmetry_equiv_pos_site_id
_symmetry_equiv_pos_as_xyz
1 +X,+Y,+Z
2 -X,1/2+Y,-Z

loop_
_atom_site_label
_atom_site_type_symbol
_atom_site_fract_x
_atom_site_fract_y
_atom_site_fract_z
_atom_site_U_iso_or_equiv
_atom_site_adp_type
_atom_site_occupancy
_atom_site_symmetry_multiplicity
_atom_site_calc_flag
_atom_site_refinement_flags
Cl(5) Cl -0.02584(9) 0.09548(5) 0.95823(8) 0.0502(3) Uani 1.00 1 d .
Cl(6) Cl 0.18509(8) 0.07865(5) 0.85017(7) 0.0415(3) Uani 1.00 1 d .
Cl(7) Cl -0.02819(8) 0.50284(5) 0.57293(8) 0.0439(3) Uani 1.00 1 d .
Cl(8) Cl 0.15162(8) 0.48837(5) 0.89671(7) 0.0370(3) Uani 1.00 1 d .
S(1) S 0.61424(8) 0.45006(4) 1.34343(7) 0.0313(3) Uani 1.00 1 d .
S(2) S 0.43279(8) 0.31358(5) 0.82710(7) 0.0330(3) Uani 1.00 1 d .
S(3) S 0.11539(8) 0.27467(5) 0.39979(10) 0.0541(4) Uani 1.00 1 d .
S(4) S -0.28814(8) 0.16849(5) 0.42193(8) 0.0387(3) Uani 1.00 1 d .
P(1) P -0.26363(7) 0.22231(4) 0.54135(7) 0.0250(3) Uani 1.00 1 d .
P(2) P 0.20912(7) 0.20513(5) 0.44121(8) 0.0309(3) Uani 1.00 1 d .
P(3) P 0.42444(7) 0.38426(5) 0.73712(7) 0.0248(2) Uani 1.00 1 d .
P(4) P 0.51602(7) 0.38711(4) 1.26944(7) 0.0226(2) Uani 1.00 1 d .
F(1) F 0.1239(2) 0.27638(11) 0.9189(2) 0.0492(7) Uani 1.00 1 d .
F(2) F -0.0983(2) 0.44052(11) 1.0842(2) 0.0445(7) Uani 1.00 1 d .
F(3) F -0.2953(2) 0.13476(12) 1.1081(2) 0.0633(9) Uani 1.00 1 d .
F(4) F -0.0807(2) 0.31576(10) 1.0092(2) 0.0428(7) Uani 1.00 1 d .
O(1) O 0.1851(2) 0.15378(12) 0.3540(2) 0.0422(8) Uani 1.00 1 d .
O(2) O 0.5737(2) 0.33534(10) 1.2232(2) 0.0273(7) Uani 1.00 1 d .
O(3) O 0.4587(2) 0.35184(10) 1.3318(2) 0.0259(7) Uani 1.00 1 d .
O(17) O 0.4505(2) 0.37263(11) 0.6374(2) 0.0288(7) Uani 1.00 1 d .
O(18) O 0.5036(2) 0.43758(11) 0.7921(2) 0.0296(7) Uani 1.00 1 d .
O(19) O 0.3262(2) 0.21677(11) 0.4638(2) 0.0291(7) Uani 1.00 1 d .
O(22) O -0.3604(2) 0.24737(10) 0.5666(2) 0.0263(7) Uani 1.00 1 d .
O(24) O -0.2011(2) 0.28314(11) 0.5304(2) 0.0306(7) Uani 1.00 1 d .
N(1) N -0.5205(2) 0.22119(12) 0.6509(2) 0.0238(8) Uani 1.00 1 d .
N(2) N -0.3763(2) 0.37567(12) 0.5613(2) 0.0236(8) Uani 1.00 1 d .
N(3) N 0.3123(2) 0.36685(13) 1.4406(2) 0.0275(9) Uani 1.00 1 d .
N(25) N 0.4681(2) 0.22625(12) 1.3484(2) 0.0260(8) Uani 1.00 1 d .
C(1) C 0.3010(3) 0.4997(2) 1.0790(3) 0.0300(10) Uani 1.00 1 d .
C(2) C 0.4203(3) 0.4187(2) 1.1597(2) 0.0221(9) Uani 1.00 1 d .
C(3) C -0.1266(4) 0.3414(2) 0.4227(4) 0.063(2) Uani 1.00 1 d .
C(29) C -0.2329(3) 0.3866(2) 0.7256(3) 0.0241(9) Uani 1.00 1 d .
C(32) C 0.0964(3) 0.4715(2) 0.6278(3) 0.0315(11) Uani 1.00 1 d .
C(33) C 0.2554(3) 0.4620(2) 0.9974(3) 0.0281(10) Uani 1.00 1 d .
C(34) C -0.1325(3) 0.2203(2) 0.7410(3) 0.0291(10) Uani 1.00 1 d .
C(35) C 0.2050(3) 0.3849(2) 0.6874(3) 0.0276(10) Uani 1.00 1 d .
C(36) C 0.1632(3) 0.4294(2) 1.3372(3) 0.0225(9) Uani 1.00 1 d .
C(37) C 0.1822(3) 0.1125(2) 0.7339(3) 0.0293(10) Uani 1.00 1 d .
C(38) C -0.4619(3) 0.1532(2) 0.8035(3) 0.0266(10) Uani 1.00 1 d .
C(39) C 0.2568(3) 0.4280(2) 1.4308(3) 0.0251(9) Uani 1.00 1 d .
C(40) C 0.2942(3) 0.4196(2) 0.7034(2) 0.0234(9) Uani 1.00 1 d .
C(41) C -0.1736(3) 0.1229(2) 0.6622(3) 0.0333(11) Uani 1.00 1 d .
C(42) C 0.1714(3) 0.4162(2) 1.2390(3) 0.0301(10) Uani 1.00 1 d .
C(43) C 0.2909(3) 0.4028(2) 0.9950(3) 0.0313(11) Uani 1.00 1 d .
C(44) C 0.3723(3) 0.2128(2) 1.0675(3) 0.0351(11) Uani 1.00 1 d .
C(45) C -0.5255(3) 0.1585(2) 0.6930(3) 0.0266(10) Uani 1.00 1 d .
C(46) C 0.1556(3) 0.1988(2) 0.6260(3) 0.0336(11) Uani 1.00 1 d .
C(47) C 0.0638(3) 0.4461(2) 1.3465(3) 0.0314(11) Uani 1.00 1 d .
C(48) C -0.3015(3) 0.1688(2) 0.9430(3) 0.0357(11) Uani 1.00 1 d .
C(49) C -0.2876(3) 0.4142(2) 0.6211(3) 0.0286(10) Uani 1.00 1 d .
C(50) C -0.5079(3) 0.1243(2) 0.8719(3) 0.0372(12) Uani 1.00 1 d .
C(51) C 0.2024(3) 0.2545(2) 1.0012(3) 0.0324(11) Uani 1.00 1 d .
C(52) C -0.0831(3) 0.1926(2) 0.8339(3) 0.0329(11) Uani 1.00 1 d .
C(53) C -0.1813(3) 0.1857(2) 0.6549(3) 0.0243(9) Uani 1.00 1 d .
C(54) C -0.1244(3) 0.0949(2) 0.7547(3) 0.0395(12) Uani 1.00 1 d .
C(55) C 0.1056(3) 0.4099(2) 0.6478(3) 0.0308(11) Uani 1.00 1 d .
C(56) C 0.6470(3) 0.3501(2) 1.1652(3) 0.0416(13) Uani 1.00 1 d .
C(57) C -0.1261(3) 0.3969(2) 0.7697(3) 0.0303(11) Uani 1.00 1 d .
C(58) C 0.3713(3) 0.3814(2) 1.0762(3) 0.0262(9) Uani 1.00 1 d .
C(59) C 0.2687(3) 0.2383(2) 1.1794(3) 0.0301(11) Uani 1.00 1 d .
C(60) C 0.1883(3) 0.1668(2) 0.5518(3) 0.0269(10) Uani 1.00 1 d .
C(61) C 0.4495(3) 0.1890(2) 1.2526(3) 0.0317(11) Uani 1.00 1 d .
C(62) C -0.0740(3) 0.3741(2) 0.8663(3) 0.0375(11) Uani 1.00 1 d .
C(63) C -0.4929(3) 0.1133(2) 0.6229(3) 0.0361(11) Uani 1.00 1 d .
C(64) C 0.2130(3) 0.0780(2) 0.6615(3) 0.0309(10) Uani 1.00 1 d .
C(65) C 0.0821(3) 0.4200(2) 1.1530(3) 0.0343(11) Uani 1.00 1 d .
C(66) C -0.0239(3) 0.4494(2) 1.2614(3) 0.0327(11) Uani 1.00 1 d .
C(67) C -0.2374(3) 0.3293(2) 0.8746(3) 0.0285(10) Uani 1.00 1 d .
C(68) C 0.2843(3) 0.4825(2) 0.6847(3) 0.0290(10) Uani 1.00 1 d .
C(69) C -0.3503(4) 0.1410(2) 1.0071(3) 0.0402(13) Uani 1.00 1 d .
C(70) C 0.1521(3) 0.1718(2) 0.7159(3) 0.0359(11) Uani 1.00 1 d .
C(71) C 0.1851(3) 0.5086(2) 0.6458(3) 0.0312(11) Uani 1.00 1 d .
C(72) C -0.2884(3) 0.3526(2) 0.7792(3) 0.0244(9) Uani 1.00 1 d .
C(73) C -0.0818(3) 0.1303(2) 0.8404(3) 0.0315(11) Uani 1.00 1 d .
C(74) C -0.1313(3) 0.3400(2) 0.9168(3) 0.0318(11) Uani 1.00 1 d .
C(75) C -0.3593(3) 0.1742(2) 0.8402(3) 0.0299(10) Uani 1.00 1 d .
C(76) C 0.3617(3) 0.2143(2) 1.1660(3) 0.0284(10) Uani 1.00 1 d .
C(77) C 0.4278(4) 0.1238(2) 1.2791(3) 0.052(1) Uani 1.00 1 d .
C(78) C 0.3374(3) 0.4772(2) 1.4364(3) 0.0342(11) Uani 1.00 1 d .
C(79) C 0.2926(3) 0.2317(2) 0.9839(3) 0.0385(12) Uani 1.00 1 d .
C(80) C 0.3836(3) 0.4783(2) 1.1581(3) 0.0287(10) Uani 1.00 1 d .
C(81) C 0.2150(3) 0.1057(2) 0.5698(3) 0.0294(10) Uani 1.00 1 d .
C(82) C -0.0127(3) 0.4371(2) 1.1672(3) 0.0307(10) Uani 1.00 1 d .
C(83) C -0.4506(4) 0.1184(2) 0.9757(3) 0.0438(13) Uani 1.00 1 d .
C(84) C 0.5125(4) 0.4565(2) 0.8958(3) 0.0455(13) Uani 1.00 1 d .
C(85) C 0.1879(3) 0.2587(2) 1.0964(3) 0.0348(12) Uani 1.00 1 d .
C(86) C -0.3313(3) 0.4781(2) 0.6303(3) 0.0391(12) Uani 1.00 1 d .
C(87) C -0.1155(3) 0.2845(2) 0.4836(4) 0.047(1) Uani 1.00 1 d .
C(88) C 0.6926(4) 0.2909(2) 1.1417(4) 0.068(2) Uani 1.00 1 d .
C(89) C 0.0781(4) 0.1407(2) 0.2934(4) 0.076(2) Uani 1.00 1 d .
C(90) C 0.6215(4) 0.4801(2) 0.9432(3) 0.0499(13) Uani 1.00 1 d .
C(92) C 0.0825(5) 0.0906(3) 0.2182(4) 0.108(2) Uani 1.00 1 d .
H(1) H -0.5763 0.2450 0.6619 0.030 Uiso 1.00 1 c R
H(2) H -0.5280 0.2187 0.5794 0.030 Uiso 1.00 1 c R
H(3) H -0.4546 0.2392 0.6857 0.030 Uiso 1.00 1 c R
H(4) H -0.3512 0.3468 0.5218 0.030 Uiso 1.00 1 c R
H(5) H -0.4280 0.4007 0.5165 0.030 Uiso 1.00 1 c R
H(6) H -0.4068 0.3549 0.6071 0.030 Uiso 1.00 1 c R
H(7) H 0.2823 0.3397 1.4788 0.035 Uiso 1.00 1 c R
H(8) H 0.3853 0.3717 1.4750 0.035 Uiso 1.00 1 c R
H(9) H 0.3034 0.3509 1.3738 0.035 Uiso 1.00 1 c R
H(10) H 0.5173 0.2578 1.3487 0.032 Uiso 1.00 1 c R
H(11) H 0.4955 0.2008 1.4064 0.032 Uiso 1.00 1 c R
H(12) H 0.4030 0.2436 1.3511 0.031 Uiso 1.00 1 c R
H(13) H 0.2753 0.5399 1.0813 0.038 Uiso 1.00 1 c R
H(14) H -0.1327 0.2634 0.7358 0.035 Uiso 1.00 1 c R
H(15) H 0.2113 0.3428 0.7032 0.033 Uiso 1.00 1 c R
H(16) H 0.2317 0.4327 1.4892 0.031 Uiso 1.00 1 c R
H(17) H -0.2020 0.0989 0.6025 0.039 Uiso 1.00 1 c R
H(18) H 0.2377 0.4047 1.2306 0.037 Uiso 1.00 1 c R
H(19) H 0.2598 0.3772 0.9381 0.039 Uiso 1.00 1 c R
H(20) H 0.4358 0.1976 1.0570 0.044 Uiso 1.00 1 c R
H(21) H -0.5971 0.1504 0.6895 0.033 Uiso 1.00 1 c R
H(22) H 0.1358 0.2403 0.6139 0.039 Uiso 1.00 1 c R
H(23) H 0.0564 0.4559 1.4121 0.038 Uiso 1.00 1 c R
H(24) H -0.2314 0.1838 0.9680 0.042 Uiso 1.00 1 c R
H(25) H -0.2373 0.4178 0.5836 0.035 Uiso 1.00 1 c R
H(26) H -0.5772 0.1079 0.8476 0.048 Uiso 1.00 1 c R
H(27) H -0.0503 0.2164 0.8927 0.040 Uiso 1.00 1 c R
H(28) H -0.1205 0.0518 0.7588 0.046 Uiso 1.00 1 c R
H(29) H 0.0443 0.3852 0.6354 0.039 Uiso 1.00 1 c R
H(30) H 0.6103 0.3700 1.1033 0.053 Uiso 1.00 1 c R
H(31) H 0.7020 0.3757 1.2039 0.053 Uiso 1.00 1 c R
H(32) H -0.0879 0.4207 0.7341 0.037 Uiso 1.00 1 c R
H(33) H 0.3947 0.3406 1.0748 0.032 Uiso 1.00 1 c R
H(34) H 0.2611 0.2409 1.2467 0.037 Uiso 1.00 1 c R
H(35) H 0.5124 0.1893 1.2319 0.037 Uiso 1.00 1 c R
H(36) H -0.0006 0.3809 0.8962 0.043 Uiso 1.00 1 c R
H(37) H -0.5528 0.1007 0.5695 0.043 Uiso 1.00 1 c R
H(38) H -0.4614 0.0787 0.6614 0.043 Uiso 1.00 1 c R
H(39) H -0.4437 0.1327 0.5941 0.043 Uiso 1.00 1 c R
H(40) H 0.2319 0.0365 0.6747 0.039 Uiso 1.00 1 c R
H(41) H 0.0874 0.4120 1.0861 0.041 Uiso 1.00 1 c R
H(42) H -0.0913 0.4600 1.2684 0.040 Uiso 1.00 1 c R
H(43) H -0.2753 0.3062 0.9115 0.035 Uiso 1.00 1 c R
H(44) H 0.3458 0.5072 0.6982 0.037 Uiso 1.00 1 c R
H(45) H 0.1288 0.1941 0.7652 0.043 Uiso 1.00 1 c R
H(46) H 0.1782 0.5511 0.6330 0.039 Uiso 1.00 1 c R
H(47) H -0.3617 0.3451 0.7499 0.030 Uiso 1.00 1 c R
H(48) H -0.3268 0.1923 0.7935 0.037 Uiso 1.00 1 c R
H(49) H 0.4924 0.1019 1.3013 0.059 Uiso 1.00 1 c R
H(50) H 0.3830 0.1045 1.2200 0.059 Uiso 1.00 1 c R
H(51) H 0.3948 0.1246 1.3326 0.059 Uiso 1.00 1 c R
H(52) H 0.3696 0.4893 1.5054 0.040 Uiso 1.00 1 c R
H(53) H 0.3039 0.5115 1.3985 0.041 Uiso 1.00 1 c R
H(54) H 0.3900 0.4624 1.4073 0.040 Uiso 1.00 1 c R
H(55) H 0.3003 0.2304 0.9165 0.047 Uiso 1.00 1 c R
H(56) H 0.4174 0.5050 1.2125 0.034 Uiso 1.00 1 c R
H(57) H 0.2352 0.0824 0.5196 0.036 Uiso 1.00 1 c R
H(58) H -0.4808 0.0994 1.0233 0.058 Uiso 1.00 1 c R
H(59) H 0.4618 0.4873 0.8954 0.054 Uiso 1.00 1 c R
H(60) H 0.5006 0.4227 0.9343 0.054 Uiso 1.00 1 c R
H(61) H 0.1247 0.2752 1.1056 0.043 Uiso 1.00 1 c R
H(62) H -0.3275 0.5027 0.5740 0.048 Uiso 1.00 1 c R
H(63) H -0.2909 0.4963 0.6925 0.049 Uiso 1.00 1 c R
H(64) H -0.4029 0.4746 0.6307 0.049 Uiso 1.00 1 c R
H(65) H -0.1193 0.2500 0.4407 0.062 Uiso 1.00 1 c R
H(66) H -0.0497 0.2845 0.5355 0.061 Uiso 1.00 1 c R
H(67) H 0.0365 0.1283 0.3363 0.079 Uiso 1.00 1 c R
H(68) H 0.0475 0.1759 0.2559 0.079 Uiso 1.00 1 c R
H(69) H 0.6680 0.4481 0.9746 0.054 Uiso 1.00 1 c R
H(70) H 0.6198 0.5096 0.9937 0.055 Uiso 1.00 1 c R
H(71) H 0.6452 0.4978 0.8901 0.055 Uiso 1.00 1 c R
H(72) H 0.0909 0.1071 0.1564 0.119 Uiso 1.00 1 c R
H(73) H 0.0196 0.0671 0.2028 0.119 Uiso 1.00 1 c R
H(74) H 0.1413 0.0654 0.2496 0.119 Uiso 1.00 1 c R
H(75) H -0.1688 0.3332 0.3547 0.082 Uiso 1.00 1 c R
H(76) H -0.0587 0.3549 0.4214 0.082 Uiso 1.00 1 c R
H(77) H -0.1596 0.3719 0.4523 0.082 Uiso 1.00 1 c R
H(78) H 0.7551 0.2819 1.1948 0.087 Uiso 1.00 1 c R
H(79) H 0.7088 0.2946 1.0783 0.087 Uiso 1.00 1 c R
H(80) H 0.6427 0.2592 1.1369 0.086 Uiso 1.00 1 c R

loop_
_atom_site_aniso_label
_atom_site_aniso_U_11
_atom_site_aniso_U_22
_atom_site_aniso_U_33
_atom_site_aniso_U_12
_atom_site_aniso_U_13
_atom_site_aniso_U_23
Cl(5) 0.0538(7) 0.0628(8) 0.0348(6) 0.0124(6) 0.0138(5) 0.0137(5)
Cl(6) 0.0412(6) 0.0477(6) 0.0371(5) -0.0078(5) 0.0136(5) 0.0054(5)
Cl(7) 0.0366(6) 0.0497(6) 0.0444(6) 0.0197(5) 0.0102(5) -0.0010(5)
Cl(8) 0.0397(6) 0.0407(6) 0.0276(5) 0.0089(5) 0.0050(4) 0.0043(4)
S(1) 0.0359(6) 0.0248(5) 0.0306(5) -0.0057(4) 0.0055(4) 0.0013(4)
S(2) 0.0432(6) 0.0289(5) 0.0311(5) 0.0099(5) 0.0175(5) 0.0062(4)
S(3) 0.0313(6) 0.0406(7) 0.0928(10) 0.0047(5) 0.0214(6) 0.0313(7)
S(4) 0.0396(6) 0.0347(6) 0.0351(6) 0.0106(5) 0.0000(5) -0.0111(5)
P(1) 0.0242(5) 0.0194(5) 0.0324(5) 0.0008(4) 0.0094(4) -0.0026(4)
P(2) 0.0216(5) 0.0274(5) 0.0409(6) -0.0037(4) 0.0045(4) 0.0101(5)
P(3) 0.0270(5) 0.0249(5) 0.0238(5) 0.0054(4) 0.0092(4) 0.0002(4)
P(4) 0.0291(5) 0.0189(4) 0.0216(5) 0.0004(4) 0.0101(4) 0.0017(4)
F(1) 0.042(1) 0.060(2) 0.0363(13) -0.0068(13) -0.0035(11) 0.0045(12)
F(2) 0.041(1) 0.049(2) 0.0326(12) 0.0105(12) -0.0068(11) -0.0089(11)
F(3) 0.101(2) 0.058(2) 0.0271(13) 0.023(2) 0.012(1) 0.0038(12)
F(4) 0.043(1) 0.0427(13) 0.0357(13) 0.0050(11) -0.0007(11) -0.0017(11)
O(1) 0.041(2) 0.046(2) 0.029(1) -0.018(1) -0.0068(13) 0.0049(13)
O(2) 0.033(1) 0.027(1) 0.0249(13) 0.0062(11) 0.0137(11) 0.0011(11)
O(3) 0.036(2) 0.0181(12) 0.0261(13) 0.0007(11) 0.0134(11) 0.0028(10)
O(17) 0.0259(13) 0.034(2) 0.0275(13) 0.0037(11) 0.0089(11) 0.0004(11)
O(18) 0.032(1) 0.030(1) 0.0271(13) -0.0021(12) 0.0089(11) -0.0043(11)
O(19) 0.0223(13) 0.033(2) 0.032(1) -0.0062(11) 0.0074(11) 0.0012(12)
O(22) 0.0234(13) 0.0212(13) 0.037(1) 0.0017(10) 0.0122(11) -0.0005(11)
O(24) 0.033(2) 0.0223(13) 0.043(2) -0.0013(11) 0.0223(12) 0.0052(12)
N(1) 0.026(2) 0.025(2) 0.022(2) 0.0011(13) 0.0087(13) 0.0030(13)
N(2) 0.027(2) 0.023(2) 0.023(2) 0.0040(13) 0.0100(13) 0.0006(13)
N(3) 0.031(2) 0.027(2) 0.028(2) 0.003(1) 0.012(1) 0.0066(13)
N(25) 0.032(2) 0.020(2) 0.024(2) -0.006(1) 0.0054(13) -0.0006(13)
C(1) 0.047(2) 0.017(2) 0.030(2) 0.003(2) 0.018(2) 0.002(2)
C(2) 0.029(2) 0.020(2) 0.020(2) -0.000(2) 0.012(2) 0.006(2)
C(3) 0.055(3) 0.074(4) 0.074(4) 0.018(3) 0.044(3) 0.036(3)
C(29) 0.025(2) 0.020(2) 0.029(2) 0.003(2) 0.011(2) -0.006(2)
C(32) 0.035(2) 0.036(2) 0.028(2) 0.013(2) 0.015(2) -0.002(2)
C(33) 0.036(2) 0.032(2) 0.020(2) 0.001(2) 0.013(2) 0.004(2)
C(34) 0.026(2) 0.023(2) 0.039(2) 0.001(2) 0.012(2) -0.001(2)
C(35) 0.035(2) 0.021(2) 0.027(2) 0.005(2) 0.010(2) -0.000(2)
C(36) 0.027(2) 0.017(2) 0.026(2) -0.001(2) 0.013(2) 0.002(2)
C(37) 0.021(2) 0.031(2) 0.034(2) -0.007(2) 0.007(2) 0.002(2)
C(38) 0.031(2) 0.017(2) 0.035(2) 0.002(2) 0.016(2) 0.002(2)
C(39) 0.029(2) 0.022(2) 0.025(2) 0.004(2) 0.010(2) -0.001(2)
C(40) 0.027(2) 0.025(2) 0.022(2) 0.003(2) 0.012(2) 0.000(2)
C(41) 0.040(2) 0.021(2) 0.037(2) 0.005(2) 0.008(2) -0.005(2)
C(42) 0.034(2) 0.029(2) 0.029(2) -0.001(2) 0.011(2) -0.007(2)
C(43) 0.041(2) 0.028(2) 0.027(2) -0.000(2) 0.013(2) -0.009(2)
C(44) 0.038(2) 0.037(2) 0.035(2) -0.005(2) 0.017(2) -0.014(2)
C(45) 0.024(2) 0.017(2) 0.040(2) 0.000(2) 0.012(2) 0.007(2)
C(46) 0.030(2) 0.024(2) 0.043(2) -0.001(2) 0.003(2) -0.000(2)
C(47) 0.039(2) 0.034(2) 0.023(2) 0.008(2) 0.011(2) 0.002(2)
C(48) 0.041(3) 0.030(2) 0.034(2) 0.004(2) 0.007(2) -0.006(2)
C(49) 0.033(2) 0.021(2) 0.035(2) -0.006(2) 0.014(2) -0.002(2)
C(50) 0.041(2) 0.024(2) 0.056(3) 0.007(2) 0.029(2) 0.010(2)
C(51) 0.028(2) 0.034(2) 0.028(2) -0.010(2) -0.004(2) 0.002(2)
C(52) 0.031(2) 0.036(2) 0.033(2) -0.004(2) 0.010(2) -0.008(2)
C(53) 0.021(2) 0.021(2) 0.030(2) 0.001(2) 0.006(2) -0.007(2)
C(54) 0.044(3) 0.025(2) 0.046(3) 0.004(2) 0.007(2) 0.002(2)
C(55) 0.028(2) 0.032(2) 0.037(2) 0.001(2) 0.016(2) -0.005(2)
C(56) 0.035(2) 0.061(3) 0.035(2) 0.008(2) 0.022(2) 0.007(2)
C(57) 0.033(2) 0.024(2) 0.036(2) -0.005(2) 0.013(2) -0.005(2)
C(58) 0.034(2) 0.019(2) 0.026(2) 0.003(2) 0.010(2) -0.004(2)
C(59) 0.031(2) 0.033(2) 0.028(2) -0.000(2) 0.012(2) 0.001(2)
C(60) 0.021(2) 0.023(2) 0.033(2) -0.006(2) 0.003(2) 0.001(2)
C(61) 0.032(2) 0.026(2) 0.036(2) 0.004(2) 0.007(2) -0.006(2)
C(62) 0.028(2) 0.036(2) 0.044(2) -0.003(2) 0.002(2) -0.012(2)
C(63) 0.047(3) 0.021(2) 0.039(2) -0.006(2) 0.009(2) 0.000(2)
C(64) 0.033(2) 0.020(2) 0.044(2) -0.005(2) 0.017(2) 0.005(2)
C(65) 0.040(2) 0.042(2) 0.022(2) -0.004(2) 0.009(2) -0.007(2)
C(66) 0.030(2) 0.033(2) 0.037(2) 0.010(2) 0.012(2) 0.002(2)
C(67) 0.032(2) 0.030(2) 0.026(2) 0.005(2) 0.012(2) 0.001(2)
C(68) 0.039(2) 0.026(2) 0.027(2) 0.002(2) 0.018(2) -0.002(2)
C(69) 0.062(3) 0.034(2) 0.027(2) 0.019(2) 0.017(2) 0.004(2)
C(70) 0.033(2) 0.033(2) 0.040(2) 0.004(2) 0.009(2) -0.006(2)
C(71) 0.042(2) 0.024(2) 0.032(2) 0.007(2) 0.017(2) -0.002(2)
C(72) 0.024(2) 0.022(2) 0.028(2) 0.004(2) 0.009(2) -0.001(2)
C(73) 0.024(2) 0.042(2) 0.031(2) 0.010(2) 0.012(2) 0.005(2)
C(74) 0.041(2) 0.028(2) 0.021(2) 0.003(2) 0.001(2) -0.004(2)
C(75) 0.041(2) 0.021(2) 0.031(2) -0.003(2) 0.015(2) -0.001(2)
C(76) 0.031(2) 0.022(2) 0.033(2) -0.003(2) 0.011(2) -0.009(2)
C(77) 0.067(3) 0.026(2) 0.052(3) 0.002(2) -0.000(2) -0.008(2)
C(78) 0.034(2) 0.030(2) 0.036(2) 0.000(2) 0.006(2) -0.001(2)
C(79) 0.050(3) 0.039(2) 0.028(2) -0.010(2) 0.013(2) -0.010(2)
C(80) 0.040(2) 0.023(2) 0.022(2) -0.003(2) 0.009(2) -0.001(2)
C(81) 0.019(2) 0.030(2) 0.040(2) -0.003(2) 0.010(2) -0.002(2)
C(82) 0.029(2) 0.026(2) 0.029(2) 0.004(2) -0.003(2) -0.001(2)
C(83) 0.070(3) 0.033(2) 0.042(3) 0.020(2) 0.036(2) 0.018(2)
C(84) 0.053(3) 0.051(3) 0.031(2) -0.005(2) 0.010(2) -0.008(2)
C(85) 0.029(2) 0.040(2) 0.038(2) 0.001(2) 0.014(2) 0.003(2)
C(86) 0.052(3) 0.022(2) 0.046(3) -0.001(2) 0.018(2) -0.002(2)
C(87) 0.037(3) 0.046(3) 0.071(3) 0.004(2) 0.033(2) 0.007(2)
C(88) 0.063(3) 0.080(4) 0.073(4) 0.012(3) 0.038(3) -0.028(3)
C(89) 0.056(3) 0.062(4) 0.079(4) -0.029(3) -0.030(3) 0.035(3)
C(90) 0.063(3) 0.040(3) 0.033(2) -0.005(2) -0.009(2) -0.002(2)
C(92) 0.132(6) 0.120(6) 0.045(3) -0.081(5) -0.019(4) -0.003(4)

loop_
_atom_type_symbol
_atom_type_description
_atom_type_scat_dispersion_real
_atom_type_scat_dispersion_imag
_atom_type_scat_source
C C 0.003 0.002
;
International Tables for Crystallography
(1992, Vol. C, Tables 4.2.6.8 and 6.1.1.4)
;
H H 0.000 0.000
;
International Tables for Crystallography
(1992, Vol. C, Table 6.1.1.4)
;
Cl Cl 0.148 0.159
;
International Tables for Crystallography
(1992, Vol. C, Tables 4.2.6.8 and 6.1.1.4)
;
F F 0.017 0.010
;
International Tables for Crystallography
(1992, Vol. C, Tables 4.2.6.8 and 6.1.1.4)
;
N N 0.006 0.003
;
International Tables for Crystallography
(1992, Vol. C, Tables 4.2.6.8 and 6.1.1.4)
;
O O 0.011 0.006
;
International Tables for Crystallography
(1992, Vol. C, Tables 4.2.6.8 and 6.1.1.4)
;
P P 0.102 0.094
;
International Tables for Crystallography
(1992, Vol. C, Tables 4.2.6.8 and 6.1.1.4)
;
S S 0.125 0.123
;
International Tables for Crystallography
(1992, Vol. C, Tables 4.2.6.8 and 6.1.1.4)
;

loop_
_geom_angle_atom_site_label_1
_geom_angle_atom_site_label_2
_geom_angle_atom_site_label_3
_geom_angle
Cl(5) C(73) C(52) 119.6(3)
Cl(5) C(73) C(54) 119.5(3)
Cl(6) C(37) C(64) 118.3(3)
Cl(6) C(37) C(70) 120.1(3)
Cl(7) C(32) C(55) 119.4(3)
Cl(7) C(32) C(71) 119.2(3)
Cl(8) C(33) C(1) 119.9(3)
Cl(8) C(33) C(43) 119.4(2)
S(1) P(4) O(2) 112.6(1)
S(1) P(4) O(3) 116.1(1)
S(1) P(4) C(2) 110.9(1)
S(2) P(3) O(17) 116.0(1)
S(2) P(3) O(18) 112.1(1)
S(2) P(3) C(40) 112.0(1)
S(3) P(2) O(1) 111.4(1)
S(3) P(2) O(19) 117.1(1)
S(3) P(2) C(60) 111.8(1)
S(4) P(1) O(22) 117.2(1)
S(4) P(1) O(24) 113.2(1)
S(4) P(1) C(53) 110.8(1)
O(24) P(1) O(22) 102.0(1)
C(53) P(1) O(22) 108.0(2)
P(1) O(24) C(87) 123.1(2)
C(53) P(1) O(24) 104.6(1)
P(1) C(53) C(41) 121.3(2)
P(1) C(53) C(34) 119.7(3)
O(19) P(2) O(1) 104.1(2)
C(60) P(2) O(1) 103.9(2)
P(2) O(1) C(89) 121.0(3)
C(60) P(2) O(19) 107.5(1)
P(2) C(60) C(46) 121.1(3)
P(2) C(60) C(81) 120.3(3)
O(18) P(3) O(17) 104.8(1)
C(40) P(3) O(17) 106.7(1)
C(40) P(3) O(18) 104.3(1)
P(3) O(18) C(84) 121.7(3)
P(3) C(40) C(35) 120.7(3)
P(3) C(40) C(68) 119.8(3)
O(3) P(4) O(2) 103.2(1)
C(2) P(4) O(2) 104.5(1)
P(4) O(2) C(56) 121.5(2)
C(2) P(4) O(3) 108.6(1)
P(4) C(2) C(80) 122.3(2)
P(4) C(2) C(58) 120.0(3)
F(1) C(51) C(79) 118.5(3)
F(1) C(51) C(85) 118.0(4)
F(2) C(82) C(65) 118.5(3)
F(2) C(82) C(66) 119.0(3)
F(3) C(69) C(48) 118.3(4)
F(3) C(69) C(83) 118.0(4)
F(4) C(74) C(62) 118.7(3)
F(4) C(74) C(67) 119.6(4)
O(1) C(89) C(92) 108.0(4)
O(2) C(56) C(88) 107.0(4)
O(18) C(84) C(90) 108.8(4)
O(24) C(87) C(3) 107.4(4)
N(1) C(45) C(38) 112.4(3)
N(1) C(45) C(63) 108.0(3)
N(2) C(49) C(29) 111.8(3)
N(2) C(49) C(86) 108.1(3)
N(3) C(39) C(36) 110.6(3)
N(3) C(39) C(78) 108.4(3)
N(25) C(61) C(76) 112.1(3)
N(25) C(61) C(77) 107.7(3)
C(1) C(33) C(43) 120.7(3)
C(80) C(1) C(33) 119.2(3)
C(1) C(80) C(2) 121.8(3)
C(2) C(58) C(43) 121.4(3)
C(80) C(2) C(58) 117.4(3)
C(72) C(29) C(49) 121.6(3)
C(29) C(49) C(86) 112.2(3)
C(57) C(29) C(49) 119.4(3)
C(29) C(57) C(62) 121.1(4)
C(72) C(29) C(57) 119.1(3)
C(29) C(72) C(67) 120.3(3)
C(71) C(32) C(55) 121.3(3)
C(32) C(55) C(35) 119.2(3)
C(32) C(71) C(68) 118.7(3)
C(33) C(43) C(58) 119.3(3)
C(34) C(52) C(73) 119.5(3)
C(53) C(34) C(52) 120.7(3)
C(34) C(53) C(41) 118.6(3)
C(55) C(35) C(40) 121.3(3)
C(35) C(40) C(68) 119.2(3)
C(47) C(36) C(39) 119.6(3)
C(42) C(36) C(39) 122.4(3)
C(36) C(39) C(78) 115.4(3)
C(47) C(36) C(42) 118.0(3)
C(36) C(42) C(65) 120.4(4)
C(36) C(47) C(66) 121.3(4)
C(70) C(37) C(64) 121.5(4)
C(37) C(64) C(81) 118.6(3)
C(37) C(70) C(46) 119.4(4)
C(38) C(45) C(63) 113.4(3)
C(75) C(38) C(45) 123.0(4)
C(50) C(38) C(45) 118.4(3)
C(38) C(50) C(83) 119.8(4)
C(75) C(38) C(50) 118.6(3)
C(38) C(75) C(48) 122.2(4)
C(40) C(68) C(71) 120.3(3)
C(54) C(41) C(53) 120.9(3)
C(41) C(54) C(73) 119.2(4)
C(42) C(65) C(82) 118.8(4)
C(79) C(44) C(76) 121.8(4)
C(44) C(76) C(59) 118.2(3)
C(44) C(76) C(61) 118.6(4)
C(44) C(79) C(51) 117.7(4)
C(70) C(46) C(60) 121.4(3)
C(46) C(60) C(81) 118.3(4)
C(47) C(66) C(82) 119.0(4)
C(48) C(69) C(83) 123.7(4)
C(75) C(48) C(69) 117.0(4)
C(50) C(83) C(69) 118.6(4)
C(85) C(51) C(79) 123.5(3)
C(51) C(85) C(59) 117.7(4)
C(52) C(73) C(54) 120.9(3)
C(57) C(62) C(74) 118.2(3)
C(85) C(59) C(76) 121.1(4)
C(59) C(76) C(61) 123.2(3)
C(60) C(81) C(64) 120.7(4)
C(77) C(61) C(76) 112.2(3)
C(62) C(74) C(67) 121.7(3)
C(65) C(82) C(66) 122.5(3)
C(74) C(67) C(72) 119.6(4)
O(1) C(89) H(67) 110.4689
O(1) C(89) H(68) 109.9181
O(2) C(56) H(31) 110.8482
O(2) C(56) H(30) 109.5634
O(18) C(84) H(60) 109.4325
O(18) C(84) H(59) 109.9218
O(24) C(87) H(65) 110.0606
O(24) C(87) H(66) 109.6607
H(1) N(1) C(45) 108.8728
H(2) N(1) C(45) 109.5340
H(3) N(1) C(45) 109.0885
N(1) C(45) H(21) 107.7474
H(2) N(1) H(1) 109.6315
H(3) N(1) H(1) 109.4632
H(3) N(1) H(2) 110.2275
N(2) C(49) H(25) 108.4789
H(4) N(2) C(49) 110.0031
H(5) N(2) C(49) 109.2386
H(6) N(2) C(49) 109.2882
H(5) N(2) H(4) 109.1718
H(6) N(2) H(4) 109.4724
H(6) N(2) H(5) 109.6536
H(9) N(3) C(39) 108.6049
H(7) N(3) C(39) 109.8627
H(8) N(3) C(39) 109.8338
N(3) C(39) H(16) 107.3247
H(9) N(3) H(7) 109.4670
H(8) N(3) H(7) 109.0435
H(9) N(3) H(8) 110.0179
H(10) N(25) C(61) 110.1113
N(25) C(61) H(35) 108.3186
H(11) N(25) C(61) 109.1797
H(12) N(25) C(61) 109.1516
H(11) N(25) H(10) 109.1246
H(12) N(25) H(10) 109.4786
H(12) N(25) H(11) 109.7829
H(13) C(1) C(33) 120.5511
H(13) C(1) C(80) 120.2130
C(1) C(80) H(56) 119.1234
C(2) C(58) H(33) 119.4757
C(2) C(80) H(56) 119.0488
H(77) C(3) C(87) 109.9860
C(3) C(87) H(65) 110.5721
C(3) C(87) H(66) 109.7005
H(76) C(3) C(87) 109.3743
H(75) C(3) C(87) 108.6154
H(77) C(3) H(75) 109.4687
H(76) C(3) H(75) 109.6481
H(77) C(3) H(76) 109.7298
C(29) C(49) H(25) 108.4093
C(29) C(57) H(32) 119.5503
C(29) C(72) H(47) 119.9772
C(32) C(55) H(29) 120.3151
C(32) C(71) H(46) 120.8315
C(33) C(43) H(19) 120.3033
C(34) C(52) H(27) 120.4477
H(14) C(34) C(52) 119.8111
H(14) C(34) C(53) 119.5314
H(15) C(35) C(40) 119.4645
C(35) C(55) H(29) 120.5274
H(15) C(35) C(55) 119.2364
C(36) C(39) H(16) 107.8731
C(36) C(42) H(18) 119.6939
C(36) C(47) H(23) 119.6659
C(37) C(64) H(40) 120.2934
C(37) C(70) H(45) 120.2278
C(38) C(45) H(21) 107.4472
C(38) C(50) H(26) 119.8935
C(38) C(75) H(48) 118.9171
C(39) C(78) H(54) 108.9035
H(16) C(39) C(78) 106.9091
C(39) C(78) H(52) 111.2281
C(39) C(78) H(53) 109.3460
C(40) C(68) H(44) 119.9027
H(17) C(41) C(53) 119.2500
C(41) C(54) H(28) 120.0287
H(17) C(41) C(54) 119.8521
C(42) C(65) H(41) 120.8450
H(18) C(42) C(65) 119.9037
H(19) C(43) C(58) 120.3605
C(43) C(58) H(33) 119.1001
H(20) C(44) C(76) 119.4207
C(44) C(79) H(55) 121.4466
H(20) C(44) C(79) 118.7873
C(45) C(63) H(39) 108.3844
H(21) C(45) C(63) 107.5874
C(45) C(63) H(37) 110.2170
C(45) C(63) H(38) 109.6493
H(22) C(46) C(60) 119.0118
C(46) C(70) H(45) 120.3345
H(22) C(46) C(70) 119.5789
C(47) C(66) H(42) 120.8851
H(23) C(47) C(66) 119.0466
H(24) C(48) C(69) 121.1047
H(24) C(48) C(75) 121.8495
C(48) C(75) H(48) 118.9033
H(25) C(49) C(86) 107.7245
C(49) C(86) H(62) 110.3068
C(49) C(86) H(63) 109.2214
C(49) C(86) H(64) 108.8718
C(50) C(83) H(58) 120.9764
H(26) C(50) C(83) 120.2563
C(51) C(79) H(55) 120.8179
C(51) C(85) H(61) 121.2194
H(27) C(52) C(73) 120.0795
H(28) C(54) C(73) 120.7241
H(31) C(56) C(88) 109.9657
H(30) C(56) C(88) 110.0246
C(56) C(88) H(78) 109.5017
C(56) C(88) H(79) 109.1095
C(56) C(88) H(80) 109.7929
H(31) C(56) H(30) 109.4584
H(32) C(57) C(62) 119.3220
C(57) C(62) H(36) 121.0843
H(34) C(59) C(76) 119.2739
C(59) C(85) H(61) 121.0606
H(34) C(59) C(85) 119.6373
C(60) C(81) H(57) 120.0249
H(35) C(61) C(76) 107.9672
H(35) C(61) C(77) 108.4949
C(61) C(77) H(49) 109.7366
C(61) C(77) H(50) 109.4326
C(61) C(77) H(51) 108.7523
H(36) C(62) C(74) 120.6799
H(39) C(63) H(37) 109.4689
H(38) C(63) H(37) 109.0000
H(39) C(63) H(38) 110.1125
H(40) C(64) C(81) 121.1147
C(64) C(81) H(57) 119.3095
H(41) C(65) C(82) 120.3784
H(42) C(66) C(82) 120.0698
H(43) C(67) C(72) 120.3668
C(67) C(72) H(47) 119.7219
H(43) C(67) C(74) 119.9946
C(68) C(71) H(46) 120.4847
H(44) C(68) C(71) 119.8218
C(69) C(83) H(58) 120.4365
H(50) C(77) H(49) 109.1630
H(51) C(77) H(49) 109.4787
H(51) C(77) H(50) 110.2655
H(54) C(78) H(52) 109.4711
H(53) C(78) H(52) 108.6473
H(54) C(78) H(53) 109.2188
H(60) C(84) C(90) 108.9828
H(59) C(84) C(90) 110.2727
C(84) C(90) H(69) 110.9646
C(84) C(90) H(70) 109.2716
C(84) C(90) H(71) 107.5326
H(60) C(84) H(59) 109.4574
H(63) C(86) H(62) 109.3517
H(64) C(86) H(62) 109.4767
H(64) C(86) H(63) 109.5976
H(66) C(87) H(65) 109.4624
H(79) C(88) H(78) 109.4752
H(80) C(88) H(78) 109.4784
H(80) C(88) H(79) 109.4689
H(67) C(89) C(92) 110.1686
H(68) C(89) C(92) 108.8342
C(89) C(92) H(72) 110.8297
C(89) C(92) H(73) 110.1179
C(89) C(92) H(74) 107.8057
H(68) C(89) H(67) 109.4621
H(70) C(90) H(69) 109.0948
H(71) C(90) H(69) 109.4765
H(71) C(90) H(70) 110.4929
H(73) C(92) H(72) 109.1665
H(74) C(92) H(72) 109.4730
H(74) C(92) H(73) 109.4238

loop_
_geom_bond_atom_site_label_1
_geom_bond_atom_site_label_2
_geom_bond_distance
Cl(5) C(73) 1.738(4)
Cl(6) C(37) 1.738(4)
Cl(7) C(32) 1.743(4)
Cl(8) C(33) 1.737(3)
S(1) P(4) 1.966(1)
S(2) P(3) 1.962(1)
S(3) P(2) 1.947(1)
S(4) P(1) 1.960(1)
P(1) O(22) 1.520(3)
P(1) O(24) 1.602(3)
P(1) C(53) 1.804(3)
P(2) O(1) 1.602(3)
P(2) O(19) 1.510(2)
P(2) C(60) 1.812(4)
P(3) O(17) 1.513(3)
P(3) O(18) 1.606(2)
P(3) C(40) 1.822(4)
P(4) O(2) 1.596(3)
P(4) O(3) 1.503(3)
P(4) C(2) 1.797(3)
F(1) C(51) 1.376(4)
F(2) C(82) 1.352(4)
F(3) C(69) 1.364(4)
F(4) C(74) 1.352(4)
O(1) C(89) 1.446(5)
O(2) C(56) 1.450(5)
O(18) C(84) 1.443(5)
O(24) C(87) 1.448(6)
N(1) C(45) 1.501(4)
N(2) C(49) 1.485(4)
N(3) C(39) 1.520(4)
N(25) C(61) 1.499(4)
C(1) C(33) 1.378(5)
C(1) C(80) 1.378(5)
C(2) C(58) 1.399(4)
C(2) C(80) 1.395(5)
C(3) C(87) 1.485(7)
C(29) C(49) 1.524(4)
C(29) C(57) 1.386(5)
C(29) C(72) 1.391(5)
C(32) C(55) 1.379(5)
C(32) C(71) 1.391(5)
C(33) C(43) 1.388(5)
C(34) C(52) 1.386(5)
C(34) C(53) 1.391(5)
C(35) C(40) 1.368(5)
C(35) C(55) 1.383(5)
C(36) C(39) 1.500(4)
C(36) C(42) 1.400(5)
C(36) C(47) 1.403(5)
C(37) C(64) 1.392(6)
C(37) C(70) 1.365(5)
C(38) C(45) 1.502(5)
C(38) C(50) 1.401(6)
C(38) C(75) 1.383(5)
C(39) C(78) 1.503(5)
C(40) C(68) 1.407(5)
C(41) C(53) 1.386(5)
C(41) C(54) 1.384(5)
C(42) C(65) 1.405(4)
C(43) C(58) 1.377(4)
C(44) C(76) 1.386(6)
C(44) C(79) 1.375(5)
C(45) C(63) 1.523(6)
C(46) C(60) 1.399(6)
C(46) C(70) 1.372(6)
C(47) C(66) 1.385(5)
C(48) C(69) 1.368(7)
C(48) C(75) 1.393(5)
C(49) C(86) 1.537(5)
C(50) C(83) 1.403(5)
C(51) C(79) 1.375(6)
C(51) C(85) 1.365(6)
C(52) C(73) 1.373(6)
C(54) C(73) 1.381(5)
C(56) C(88) 1.506(7)
C(57) C(62) 1.390(5)
C(59) C(76) 1.397(6)
C(59) C(85) 1.388(5)
C(60) C(81) 1.393(5)
C(61) C(76) 1.504(5)
C(61) C(77) 1.526(5)
C(62) C(74) 1.380(6)
C(64) C(81) 1.394(5)
C(65) C(82) 1.372(6)
C(66) C(82) 1.359(6)
C(67) C(72) 1.378(4)
C(67) C(74) 1.374(5)
C(68) C(71) 1.389(5)
C(69) C(83) 1.364(6)
C(84) C(90) 1.492(6)
C(89) C(92) 1.516(8)
N(1) H(1) 0.9501
N(1) H(2) 0.9501
N(1) H(3) 0.9500
N(2) H(4) 0.9499
N(2) H(5) 0.9500
N(2) H(6) 0.9500
N(3) H(7) 0.9501
N(3) H(8) 0.9500
N(3) H(9) 0.9501
N(25) H(10) 0.9501
N(25) H(11) 0.9500
N(25) H(12) 0.9500
C(1) H(13) 0.9501
C(3) H(75) 0.9500
C(3) H(76) 0.9500
C(3) H(77) 0.9500
C(34) H(14) 0.9501
C(35) H(15) 0.9501
C(39) H(16) 0.9501
C(41) H(17) 0.9500
C(42) H(18) 0.9500
C(43) H(19) 0.9500
C(44) H(20) 0.9500
C(45) H(21) 0.9500
C(46) H(22) 0.9500
C(47) H(23) 0.9498
C(48) H(24) 0.9500
C(49) H(25) 0.9501
C(50) H(26) 0.9500
C(52) H(27) 0.9500
C(54) H(28) 0.9501
C(55) H(29) 0.9500
C(56) H(30) 0.9500
C(56) H(31) 0.9501
C(57) H(32) 0.9501
C(58) H(33) 0.9500
C(59) H(34) 0.9499
C(61) H(35) 0.9500
C(62) H(36) 0.9500
C(63) H(37) 0.9500
C(63) H(38) 0.9499
C(63) H(39) 0.9500
C(64) H(40) 0.9501
C(65) H(41) 0.9500
C(66) H(42) 0.9499
C(67) H(43) 0.9499
C(68) H(44) 0.9500
C(70) H(45) 0.9499
C(71) H(46) 0.9500
C(72) H(47) 0.9501
C(75) H(48) 0.9500
C(77) H(49) 0.9500
C(77) H(50) 0.9500
C(77) H(51) 0.9500
C(78) H(52) 0.9500
C(78) H(53) 0.9500
C(78) H(54) 0.9499
C(79) H(55) 0.9500
C(80) H(56) 0.9501
C(81) H(57) 0.9501
C(83) H(58) 0.9500
C(84) H(59) 0.9500
C(84) H(60) 0.9500
C(85) H(61) 0.9501
C(86) H(62) 0.9500
C(86) H(63) 0.9500
C(86) H(64) 0.9500
C(87) H(65) 0.9499
C(87) H(66) 0.9500
C(88) H(78) 0.9500
C(88) H(79) 0.9499
C(88) H(80) 0.9499
C(89) H(67) 0.9500
C(89) H(68) 0.9499
C(90) H(69) 0.9500
C(90) H(70) 0.9500
C(90) H(71) 0.9500
C(92) H(72) 0.9501
C(92) H(73) 0.9500
C(92) H(74) 0.9499
H(65) C(87) 0.9499

loop_
_geom_torsion_atom_site_label_1
_geom_torsion_atom_site_label_2
_geom_torsion_atom_site_label_3
_geom_torsion_atom_site_label_4
_geom_torsion
S(4) P(1) O(24) C(87) -38.4(3)
O(22) P(1) O(24) C(87) -165.2(2)
C(53) P(1) O(24) C(87) 82.4(3)
S(4) P(1) C(53) C(34) 163.6(3)
S(4) P(1) C(53) C(41) -22.8(4)
O(22) P(1) C(53) C(34) -66.8(3)
O(22) P(1) C(53) C(41) 106.8(3)
O(24) P(1) C(53) C(34) 41.3(3)
O(24) P(1) C(53) C(41) -145.2(3)
S(3) P(2) O(1) C(89) -37.4(3)
O(19) P(2) O(1) C(89) -164.4(3)
C(60) P(2) O(1) C(89) 83.2(3)
S(3) P(2) C(60) C(46) -31.1(3)
S(3) P(2) C(60) C(81) 155.5(2)
O(1) P(2) C(60) C(46) -151.3(3)
O(1) P(2) C(60) C(81) 35.2(3)
O(19) P(2) C(60) C(46) 98.7(3)
O(19) P(2) C(60) C(81) -74.8(3)
S(2) P(3) O(18) C(84) -45.5(3)
O(17) P(3) O(18) C(84) -172.1(2)
C(40) P(3) O(18) C(84) 75.9(3)
S(2) P(3) C(40) C(35) -36.3(3)
S(2) P(3) C(40) C(68) 149.3(3)
O(17) P(3) C(40) C(35) 91.6(3)
O(17) P(3) C(40) C(68) -82.7(3)
O(18) P(3) C(40) C(35) -157.8(3)
O(18) P(3) C(40) C(68) 27.9(3)
S(1) P(4) O(2) C(56) -48.0(2)
O(3) P(4) O(2) C(56) -173.9(2)
C(2) P(4) O(2) C(56) 72.5(2)
S(1) P(4) C(2) C(58) 155.0(3)
S(1) P(4) C(2) C(80) -32.0(4)
O(2) P(4) C(2) C(58) 33.4(3)
O(2) P(4) C(2) C(80) -153.6(3)
O(3) P(4) C(2) C(58) -76.3(3)
O(3) P(4) C(2) C(80) 96.7(3)
P(2) O(1) C(89) C(92) 179.8(3)
P(4) O(2) C(56) C(88) 175.3(2)
P(3) O(18) C(84) C(90) 151.0(3)
P(1) O(24) C(87) C(3) 141.1(3)
C(80) C(1) C(33) Cl(8) -179.7(3)
C(80) C(1) C(33) C(43) 0.8(6)
C(33) C(1) C(80) C(2) -2.1(6)
P(4) C(2) C(58) C(43) 174.1(3)
C(80) C(2) C(58) C(43) 0.8(6)
P(4) C(2) C(80) C(1) -171.8(4)
C(58) C(2) C(80) C(1) 1.3(6)
C(57) C(29) C(49) N(2) 149.1(3)
C(57) C(29) C(49) C(86) -89.2(4)
C(72) C(29) C(49) N(2) -32.7(5)
C(72) C(29) C(49) C(86) 88.9(4)
C(49) C(29) C(57) C(62) 178.0(3)
C(72) C(29) C(57) C(62) -0.2(5)
C(49) C(29) C(72) C(67) -178.5(3)
C(57) C(29) C(72) C(67) -0.4(5)
Cl(7) C(32) C(55) C(35) 177.4(3)
C(71) C(32) C(55) C(35) 0.6(6)
Cl(7) C(32) C(71) C(68) -176.8(3)
C(55) C(32) C(71) C(68) 0.0(5)
Cl(8) C(33) C(43) C(58) -178.3(4)
C(1) C(33) C(43) C(58) 1.3(6)
C(53) C(34) C(52) C(73) 0.5(6)
C(52) C(34) C(53) P(1) 169.7(3)
C(52) C(34) C(53) C(41) -4.1(6)
C(55) C(35) C(40) P(3) -170.7(3)
C(55) C(35) C(40) C(68) 3.7(5)
C(40) C(35) C(55) C(32) -2.5(6)
C(42) C(36) C(39) N(3) -55.0(4)
C(42) C(36) C(39) C(78) 68.5(4)
C(47) C(36) C(39) N(3) 127.1(3)
C(47) C(36) C(39) C(78) -109.4(4)
C(39) C(36) C(42) C(65) -177.9(3)
C(47) C(36) C(42) C(65) 0.0(4)
C(39) C(36) C(47) C(66) 178.4(3)
C(42) C(36) C(47) C(66) 0.4(5)
Cl(6) C(37) C(64) C(81) -177.4(3)
C(70) C(37) C(64) C(81) 1.4(5)
Cl(6) C(37) C(70) C(46) 176.5(3)
C(64) C(37) C(70) C(46) -2.3(5)
C(50) C(38) C(45) N(1) 133.9(3)
C(50) C(38) C(45) C(63) -103.2(4)
C(75) C(38) C(45) N(1) -47.7(5)
C(75) C(38) C(45) C(63) 75.2(4)
C(45) C(38) C(50) C(83) 179.9(3)
C(75) C(38) C(50) C(83) 1.4(5)
C(45) C(38) C(75) C(48) 180.0(3)
C(50) C(38) C(75) C(48) -1.6(6)
P(3) C(40) C(68) C(71) 171.4(3)
C(35) C(40) C(68) C(71) -3.0(5)
C(54) C(41) C(53) P(1) -169.6(3)
C(54) C(41) C(53) C(34) 4.1(6)
C(53) C(41) C(54) C(73) -0.5(7)
C(36) C(42) C(65) C(82) 0.4(6)
C(33) C(43) C(58) C(2) -2.0(6)
C(79) C(44) C(76) C(59) -2.7(6)
C(79) C(44) C(76) C(61) 176.0(3)
C(76) C(44) C(79) C(51) 2.2(6)
C(70) C(46) C(60) P(2) -171.9(3)
C(70) C(46) C(60) C(81) 1.7(5)
C(60) C(46) C(70) C(37) 0.7(5)
C(36) C(47) C(66) C(82) -1.3(6)
C(75) C(48) C(69) F(3) 179.6(4)
C(75) C(48) C(69) C(83) 0.3(6)
C(69) C(48) C(75) C(38) 0.8(6)
C(38) C(50) C(83) C(69) -0.4(6)
F(1) C(51) C(79) C(44) 176.9(4)
C(85) C(51) C(79) C(44) -0.5(6)
F(1) C(51) C(85) C(59) -178.0(3)
C(79) C(51) C(85) C(59) -0.7(6)
C(34) C(52) C(73) Cl(5) -176.7(3)
C(34) C(52) C(73) C(54) 3.2(6)
C(41) C(54) C(73) Cl(5) 176.7(3)
C(41) C(54) C(73) C(52) -3.2(7)
C(29) C(57) C(62) C(74) 0.8(6)
C(85) C(59) C(76) C(44) 1.5(5)
C(85) C(59) C(76) C(61) -177.2(3)
C(76) C(59) C(85) C(51) 0.2(4)
P(2) C(60) C(81) C(64) 171.2(3)
C(46) C(60) C(81) C(64) -2.5(5)
N(25) C(61) C(76) C(44) 141.5(4)
N(25) C(61) C(76) C(59) -39.9(5)
C(77) C(61) C(76) C(44) -97.2(4)
C(77) C(61) C(76) C(59) 81.4(4)
C(57) C(62) C(74) F(4) 177.7(4)
C(57) C(62) C(74) C(67) -1.0(6)
C(37) C(64) C(81) C(60) 1.0(5)
C(42) C(65) C(82) F(2) -179.9(3)
C(42) C(65) C(82) C(66) -1.4(6)
C(47) C(66) C(82) F(2) -179.7(3)
C(47) C(66) C(82) C(65) 1.8(6)
C(74) C(67) C(72) C(29) 0.3(5)
C(72) C(67) C(74) F(4) -178.2(3)
C(72) C(67) C(74) C(62) 0.4(6)
C(40) C(68) C(71) C(32) 1.2(6)
F(3) C(69) C(83) C(50) -179.8(4)
C(48) C(69) C(83) C(50) -0.5(7)
